data_7118408
loop_
_publ_author_name
'Kai Chen'
'Zi-Zhong Zhu'
'Jia-Xin Liu'
'Xiang-Ying Tang'
'Yin Wei'
'Min Shi'

_publ_section_title
;
 Substrate-controlled Rh(II)-catalyzed single-electron-transfer (SET):
 divergent synthesis of fused indoles
;
_journal_name_full Chem.Commun.
_journal_page_first 350
_journal_volume 52
_journal_year 2016
_chemical_formula_sum 'C19 H17 N O'
_chemical_formula_weight 275.33
_chemical_name_systematic
; 
 ? 
;
_space_group_crystal_system monoclinic
_space_group_IT_number 14
_space_group_name_Hall '-P 2yn'
_space_group_name_H-M_alt 'P 1 21/n 1'
_symmetry_space_group_name_Hall '-P 2yn'
_symmetry_space_group_name_H-M 'P 1 21/n 1'
_atom_sites_solution_hydrogens geom
_audit_creation_method SHELXL-2013
_audit_update_record
;
2014-05-16 deposited with the CCDC.
2015-10-30 downloaded from the CCDC.
;
_cell_angle_alpha 90
_cell_angle_beta 101.697(4)
_cell_angle_gamma 90
_cell_formula_units_Z 4
_cell_length_a 9.2535(19)
_cell_length_b 14.994(3)
_cell_length_c 10.714(2)
_cell_measurement_reflns_used 2506
_cell_measurement_temperature 293(2)
_cell_measurement_theta_max 50.578
_cell_measurement_theta_min 4.738
_cell_volume 1455.7(5)
_computing_cell_refinement 'Bruker SMART'
_computing_data_collection 'Bruker SMART'
_computing_data_reduction 'Bruker SHELXTL'
_computing_molecular_graphics 'Bruker SHELXTL'
_computing_publication_material 'Bruker SHELXTL'
_computing_structure_refinement 'SHELXL-2013 (Sheldrick, 2013)'
_computing_structure_solution 'Bruker SHELXTL'
_diffrn_ambient_temperature 293(2)
_diffrn_measured_fraction_theta_full 0.991
_diffrn_measured_fraction_theta_max 0.992
_diffrn_measurement_device_type 'CCD area detector'
_diffrn_measurement_method 'phi and omega scans'
_diffrn_radiation_type MoK\a
_diffrn_radiation_wavelength 0.71073
_diffrn_reflns_av_R_equivalents 0.0700
_diffrn_reflns_av_unetI/netI 0.0680
_diffrn_reflns_laue_measured_fraction_full 0.991
_diffrn_reflns_laue_measured_fraction_max 0.992
_diffrn_reflns_limit_h_max 11
_diffrn_reflns_limit_h_min -11
_diffrn_reflns_limit_k_max 18
_diffrn_reflns_limit_k_min -18
_diffrn_reflns_limit_l_max 12
_diffrn_reflns_limit_l_min -8
_diffrn_reflns_number 7634
_diffrn_reflns_point_group_measured_fraction_full 0.991
_diffrn_reflns_point_group_measured_fraction_max 0.992
_diffrn_reflns_theta_full 25.242
_diffrn_reflns_theta_max 25.494
_diffrn_reflns_theta_min 2.369
_exptl_absorpt_coefficient_mu 0.077
_exptl_absorpt_correction_T_max 0.7457
_exptl_absorpt_correction_T_min 0.6365
_exptl_absorpt_correction_type multi-scan
_exptl_absorpt_process_details sadabs
_exptl_crystal_colour brown
_exptl_crystal_density_diffrn 1.256
_exptl_crystal_description prismatic
_exptl_crystal_F_000 584
_exptl_crystal_size_max 0.199
_exptl_crystal_size_mid 0.176
_exptl_crystal_size_min 0.123
_refine_diff_density_max 0.270
_refine_diff_density_min -0.379
_refine_diff_density_rms 0.085
_refine_ls_extinction_coef .
_refine_ls_extinction_method none
_refine_ls_goodness_of_fit_ref 1.089
_refine_ls_hydrogen_treatment constr
_refine_ls_matrix_type full
_refine_ls_number_parameters 190
_refine_ls_number_reflns 2687
_refine_ls_number_restraints 0
_refine_ls_restrained_S_all 1.089
_refine_ls_R_factor_all 0.0798
_refine_ls_R_factor_gt 0.0591
_refine_ls_shift/su_max 0.000
_refine_ls_shift/su_mean 0.000
_refine_ls_structure_factor_coef Fsqd
_refine_ls_weighting_details 'w=1/[\s^2^(Fo^2^)+(0.1121P)^2^+0.0146P] where P=(Fo^2^+2Fc^2^)/3'
_refine_ls_weighting_scheme calc
_refine_ls_wR_factor_gt 0.1604
_refine_ls_wR_factor_ref 0.1820
_reflns_Friedel_coverage 0.000
_reflns_friedel_fraction_full .
_reflns_friedel_fraction_max .
_reflns_number_gt 2064
_reflns_number_total 2687
_reflns_threshold_expression 'I > 2\s(I)'
_cod_data_source_file c5cc07292a2.cif
_cod_data_source_block cd214275
_cod_database_code 7118408
_shelx_space_group_comment
; 
The symmetry employed for this shelxl refinement is uniquely defined 
by the following loop, which should always be used as a source of 
symmetry information in preference to the above space-group names. 
They are only intended as comments. 
;
_shelxl_version_number 2013-4

loop_
_space_group_symop_operation_xyz
'x, y, z'
'-x+1/2, y+1/2, -z+1/2'
'-x, -y, -z'
'x-1/2, -y-1/2, z-1/2'

loop_
_atom_site_label
_atom_site_type_symbol
_atom_site_fract_x
_atom_site_fract_y
_atom_site_fract_z
_atom_site_U_iso_or_equiv
_atom_site_adp_type
_atom_site_occupancy
_atom_site_site_symmetry_order
_atom_site_calc_flag
_atom_site_refinement_flags_posn
_atom_site_refinement_flags_adp
_atom_site_refinement_flags_occupancy
_atom_site_disorder_assembly
_atom_site_disorder_group
N1 N 0.41351(16) 0.11241(9) 0.44326(14) 0.0379(4) Uani 1 1 d . . . . .
O1 O 0.62525(17) 0.02848(10) 0.33746(13) 0.0576(5) Uani 1 1 d . . . . .
C1 C 0.33722(19) 0.17789(12) 0.50020(16) 0.0376(5) Uani 1 1 d . . . . .
C2 C 0.1850(2) 0.18653(14) 0.48423(19) 0.0475(5) Uani 1 1 d . . . . .
H2 H 0.1216 0.1456 0.4361 0.057 Uiso 1 1 calc R U . . .
C3 C 0.1316(2) 0.25745(14) 0.5418(2) 0.0550(6) Uani 1 1 d . . . . .
H3 H 0.0302 0.2650 0.5323 0.066 Uiso 1 1 calc R U . . .
C4 C 0.2261(3) 0.31778(15) 0.6134(2) 0.0579(6) Uani 1 1 d . . . . .
H4 H 0.1871 0.3658 0.6505 0.069 Uiso 1 1 calc R U . . .
C5 C 0.3785(3) 0.30840(13) 0.6315(2) 0.0509(5) Uani 1 1 d . . . . .
H5 H 0.4417 0.3490 0.6807 0.061 Uiso 1 1 calc R U . . .
C6 C 0.4334(2) 0.23695(12) 0.57400(17) 0.0383(5) Uani 1 1 d . . . . .
C7 C 0.58871(19) 0.20627(11) 0.57429(16) 0.0352(4) Uani 1 1 d . . . . .
C8 C 0.55215(19) 0.12908(11) 0.48094(16) 0.0343(4) Uani 1 1 d . . . . .
C9 C 0.6633(2) 0.07146(11) 0.43395(18) 0.0388(5) Uani 1 1 d . . . . .
C10 C 0.8190(2) 0.07106(15) 0.5073(2) 0.0558(6) Uani 1 1 d . . . . .
H10A H 0.8634 0.1280 0.4943 0.067 Uiso 1 1 calc R U . . .
H10B H 0.8728 0.0254 0.4716 0.067 Uiso 1 1 calc R U . . .
C11 C 0.8405(2) 0.05488(14) 0.6502(2) 0.0605(6) Uani 1 1 d . . . . .
H11A H 0.7738 0.0078 0.6644 0.073 Uiso 1 1 calc R U . . .
H11B H 0.9404 0.0337 0.6811 0.073 Uiso 1 1 calc R U . . .
C12 C 0.8148(2) 0.13538(15) 0.7288(2) 0.0564(6) Uani 1 1 d . . . . .
H12A H 0.8477 0.1208 0.8182 0.068 Uiso 1 1 calc R U . . .
H12B H 0.8760 0.1840 0.7096 0.068 Uiso 1 1 calc R U . . .
C13 C 0.6565(2) 0.16795(14) 0.70835(17) 0.0461(5) Uani 1 1 d . . . . .
H13A H 0.6512 0.2138 0.7712 0.055 Uiso 1 1 calc R U . . .
H13B H 0.5952 0.1187 0.7251 0.055 Uiso 1 1 calc R U . . .
C14 C 0.67905(19) 0.28122(11) 0.53051(17) 0.0364(4) Uani 1 1 d . . . . .
C15 C 0.7526(2) 0.34420(13) 0.6159(2) 0.0476(5) Uani 1 1 d . . . . .
H15 H 0.7531 0.3382 0.7024 0.057 Uiso 1 1 calc R U . . .
C16 C 0.8242(3) 0.41494(14) 0.5745(2) 0.0556(6) Uani 1 1 d . . . . .
H16 H 0.8725 0.4564 0.6329 0.067 Uiso 1 1 calc R U . . .
C17 C 0.8249(2) 0.42491(13) 0.4466(2) 0.0562(6) Uani 1 1 d . . . . .
H17 H 0.8735 0.4730 0.4187 0.067 Uiso 1 1 calc R U . . .
C18 C 0.7537(2) 0.36353(14) 0.3609(2) 0.0515(6) Uani 1 1 d . . . . .
H18 H 0.7541 0.3699 0.2747 0.062 Uiso 1 1 calc R U . . .
C19 C 0.6812(2) 0.29211(12) 0.40237(17) 0.0412(5) Uani 1 1 d . . . . .
H19 H 0.6333 0.2508 0.3435 0.049 Uiso 1 1 calc R U . . .

loop_
_atom_site_aniso_label
_atom_site_aniso_U_11
_atom_site_aniso_U_22
_atom_site_aniso_U_33
_atom_site_aniso_U_23
_atom_site_aniso_U_13
_atom_site_aniso_U_12
N1 0.0350(9) 0.0402(9) 0.0386(8) 0.0001(6) 0.0078(6) -0.0048(6)
O1 0.0714(11) 0.0569(9) 0.0467(8) -0.0128(7) 0.0171(7) 0.0054(7)
C1 0.0355(10) 0.0408(10) 0.0380(9) 0.0074(8) 0.0109(8) 0.0001(7)
C2 0.0351(10) 0.0564(12) 0.0526(12) 0.0113(10) 0.0127(8) 0.0024(9)
C3 0.0434(12) 0.0622(13) 0.0640(14) 0.0174(11) 0.0221(10) 0.0134(10)
C4 0.0664(15) 0.0528(12) 0.0642(13) 0.0105(11) 0.0364(12) 0.0201(11)
C5 0.0589(13) 0.0454(11) 0.0536(12) -0.0030(9) 0.0236(10) 0.0034(9)
C6 0.0416(10) 0.0394(9) 0.0370(9) 0.0035(8) 0.0153(8) 0.0007(8)
C7 0.0353(10) 0.0366(9) 0.0347(9) -0.0037(7) 0.0097(7) -0.0030(7)
C8 0.0349(10) 0.0349(9) 0.0342(9) 0.0011(7) 0.0098(7) -0.0044(7)
C9 0.0430(11) 0.0339(9) 0.0430(10) 0.0009(8) 0.0171(8) -0.0018(7)
C10 0.0373(11) 0.0520(12) 0.0805(16) -0.0078(11) 0.0176(10) 0.0012(9)
C11 0.0431(13) 0.0522(12) 0.0772(16) 0.0008(11) -0.0091(11) 0.0038(10)
C12 0.0494(13) 0.0560(12) 0.0555(12) 0.0035(10) -0.0092(10) -0.0048(10)
C13 0.0507(12) 0.0480(11) 0.0381(10) -0.0013(9) 0.0055(9) -0.0059(9)
C14 0.0324(9) 0.0355(9) 0.0414(10) -0.0035(8) 0.0075(7) -0.0015(7)
C15 0.0500(12) 0.0471(11) 0.0468(11) -0.0110(9) 0.0125(9) -0.0087(9)
C16 0.0532(13) 0.0430(11) 0.0711(14) -0.0122(10) 0.0137(11) -0.0119(9)
C17 0.0506(13) 0.0412(11) 0.0795(16) 0.0070(11) 0.0200(11) -0.0088(9)
C18 0.0509(13) 0.0523(12) 0.0520(12) 0.0118(10) 0.0120(9) -0.0025(9)
C19 0.0393(10) 0.0432(10) 0.0408(10) -0.0010(8) 0.0069(8) -0.0039(8)

loop_
_atom_type_symbol
_atom_type_description
_atom_type_scat_dispersion_real
_atom_type_scat_dispersion_imag
_atom_type_scat_source
C C 0.0033 0.0016 'International Tables Vol C Tables 4.2.6.8 and 6.1.1.4'
H H 0.0000 0.0000 'International Tables Vol C Tables 4.2.6.8 and 6.1.1.4'
N N 0.0061 0.0033 'International Tables Vol C Tables 4.2.6.8 and 6.1.1.4'
O O 0.0106 0.0060 'International Tables Vol C Tables 4.2.6.8 and 6.1.1.4'

loop_
_geom_angle_atom_site_label_1
_geom_angle_atom_site_label_2
_geom_angle_atom_site_label_3
_geom_angle
_geom_angle_site_symmetry_1
_geom_angle_site_symmetry_3
C8 N1 C1 106.36(14) . .
C6 C1 C2 121.91(18) . .
C6 C1 N1 111.75(15) . .
C2 C1 N1 126.32(17) . .
C3 C2 C1 117.76(19) . .
C3 C2 H2 121.1 . .
C1 C2 H2 121.1 . .
C2 C3 C4 120.9(2) . .
C2 C3 H3 119.5 . .
C4 C3 H3 119.5 . .
C3 C4 C5 121.43(19) . .
C3 C4 H4 119.3 . .
C5 C4 H4 119.3 . .
C6 C5 C4 118.0(2) . .
C6 C5 H5 121.0 . .
C4 C5 H5 121.0 . .
C5 C6 C1 119.93(18) . .
C5 C6 C7 132.14(18) . .
C1 C6 C7 107.94(15) . .
C6 C7 C8 98.38(13) . .
C6 C7 C14 110.79(14) . .
C8 C7 C14 114.80(14) . .
C6 C7 C13 108.66(14) . .
C8 C7 C13 108.66(14) . .
C14 C7 C13 114.29(14) . .
N1 C8 C9 119.20(16) . .
N1 C8 C7 115.33(15) . .
C9 C8 C7 125.46(15) . .
O1 C9 C10 122.03(17) . .
O1 C9 C8 119.46(17) . .
C10 C9 C8 118.50(16) . .
C9 C10 C11 116.42(17) . .
C9 C10 H10A 108.2 . .
C11 C10 H10A 108.2 . .
C9 C10 H10B 108.2 . .
C11 C10 H10B 108.2 . .
H10A C10 H10B 107.3 . .
C12 C11 C10 115.34(18) . .
C12 C11 H11A 108.4 . .
C10 C11 H11A 108.4 . .
C12 C11 H11B 108.4 . .
C10 C11 H11B 108.4 . .
H11A C11 H11B 107.5 . .
C13 C12 C11 115.52(17) . .
C13 C12 H12A 108.4 . .
C11 C12 H12A 108.4 . .
C13 C12 H12B 108.4 . .
C11 C12 H12B 108.4 . .
H12A C12 H12B 107.5 . .
C12 C13 C7 116.66(17) . .
C12 C13 H13A 108.1 . .
C7 C13 H13A 108.1 . .
C12 C13 H13B 108.1 . .
C7 C13 H13B 108.1 . .
H13A C13 H13B 107.3 . .
C19 C14 C15 117.86(17) . .
C19 C14 C7 120.56(15) . .
C15 C14 C7 121.42(16) . .
C16 C15 C14 121.05(19) . .
C16 C15 H15 119.5 . .
C14 C15 H15 119.5 . .
C15 C16 C17 120.35(19) . .
C15 C16 H16 119.8 . .
C17 C16 H16 119.8 . .
C18 C17 C16 119.59(19) . .
C18 C17 H17 120.2 . .
C16 C17 H17 120.2 . .
C17 C18 C19 120.22(19) . .
C17 C18 H18 119.9 . .
C19 C18 H18 119.9 . .
C18 C19 C14 120.93(18) . .
C18 C19 H19 119.5 . .
C14 C19 H19 119.5 . .

loop_
_geom_bond_atom_site_label_1
_geom_bond_atom_site_label_2
_geom_bond_distance
_geom_bond_site_symmetry_2
N1 C8 1.289(2) .
N1 C1 1.418(2) .
O1 C9 1.208(2) .
C1 C6 1.384(3) .
C1 C2 1.390(3) .
C2 C3 1.371(3) .
C2 H2 0.9300 .
C3 C4 1.378(3) .
C3 H3 0.9300 .
C4 C5 1.392(3) .
C4 H4 0.9300 .
C5 C6 1.382(3) .
C5 H5 0.9300 .
C6 C7 1.509(3) .
C7 C8 1.522(2) .
C7 C14 1.530(2) .
C7 C13 1.556(2) .
C8 C9 1.506(2) .
C9 C10 1.495(3) .
C10 C11 1.522(3) .
C10 H10A 0.9700 .
C10 H10B 0.9700 .
C11 C12 1.518(3) .
C11 H11A 0.9700 .
C11 H11B 0.9700 .
C12 C13 1.517(3) .
C12 H12A 0.9700 .
C12 H12B 0.9700 .
C13 H13A 0.9700 .
C13 H13B 0.9700 .
C14 C19 1.387(2) .
C14 C15 1.392(2) .
C15 C16 1.371(3) .
C15 H15 0.9300 .
C16 C17 1.379(3) .
C16 H16 0.9300 .
C17 C18 1.371(3) .
C17 H17 0.9300 .
C18 C19 1.384(3) .
C18 H18 0.9300 .
C19 H19 0.9300 .

loop_
_geom_torsion_atom_site_label_1
_geom_torsion_atom_site_label_2
_geom_torsion_atom_site_label_3
_geom_torsion_atom_site_label_4
_geom_torsion
_geom_torsion_site_symmetry_1
_geom_torsion_site_symmetry_2
_geom_torsion_site_symmetry_3
_geom_torsion_site_symmetry_4
C8 N1 C1 C6 0.67(19) . . . .
C8 N1 C1 C2 178.84(17) . . . .
C6 C1 C2 C3 1.6(3) . . . .
N1 C1 C2 C3 -176.39(16) . . . .
C1 C2 C3 C4 -0.3(3) . . . .
C2 C3 C4 C5 -0.9(3) . . . .
C3 C4 C5 C6 0.7(3) . . . .
C4 C5 C6 C1 0.6(3) . . . .
C4 C5 C6 C7 -179.20(18) . . . .
C2 C1 C6 C5 -1.8(3) . . . .
N1 C1 C6 C5 176.48(16) . . . .
C2 C1 C6 C7 178.05(16) . . . .
N1 C1 C6 C7 -3.68(19) . . . .
C5 C6 C7 C8 -175.57(19) . . . .
C1 C6 C7 C8 4.62(17) . . . .
C5 C6 C7 C14 -54.9(3) . . . .
C1 C6 C7 C14 125.25(15) . . . .
C5 C6 C7 C13 71.4(2) . . . .
C1 C6 C7 C13 -108.40(16) . . . .
C1 N1 C8 C9 -178.75(14) . . . .
C1 N1 C8 C7 2.75(19) . . . .
C6 C7 C8 N1 -4.66(18) . . . .
C14 C7 C8 N1 -122.26(16) . . . .
C13 C7 C8 N1 108.37(17) . . . .
C6 C7 C8 C9 176.95(15) . . . .
C14 C7 C8 C9 59.3(2) . . . .
C13 C7 C8 C9 -70.0(2) . . . .
N1 C8 C9 O1 20.9(2) . . . .
C7 C8 C9 O1 -160.76(16) . . . .
N1 C8 C9 C10 -160.49(17) . . . .
C7 C8 C9 C10 17.8(2) . . . .
O1 C9 C10 C11 -130.7(2) . . . .
C8 C9 C10 C11 50.7(2) . . . .
C9 C10 C11 C12 -79.7(2) . . . .
C10 C11 C12 C13 67.9(3) . . . .
C11 C12 C13 C7 -65.6(2) . . . .
C6 C7 C13 C12 -178.59(16) . . . .
C8 C7 C13 C12 75.36(19) . . . .
C14 C7 C13 C12 -54.3(2) . . . .
C6 C7 C14 C19 -89.0(2) . . . .
C8 C7 C14 C19 21.3(2) . . . .
C13 C7 C14 C19 147.81(17) . . . .
C6 C7 C14 C15 86.3(2) . . . .
C8 C7 C14 C15 -163.43(17) . . . .
C13 C7 C14 C15 -36.9(2) . . . .
C19 C14 C15 C16 0.3(3) . . . .
C7 C14 C15 C16 -175.11(19) . . . .
C14 C15 C16 C17 -0.2(3) . . . .
C15 C16 C17 C18 -0.1(3) . . . .
C16 C17 C18 C19 0.1(3) . . . .
C17 C18 C19 C14 0.0(3) . . . .
C15 C14 C19 C18 -0.2(3) . . . .
C7 C14 C19 C18 175.22(17) . . . .
